data_7109176
loop_
_publ_author_name
'Schmidt, M.'
'Sheldrick, G.M.'
'Schimkowiak, J.'
'Thomas, M.'
'Roesky, H.W.'
'Noltemeyer, M.'

_publ_section_title
;
 X-Ray Crystal Structure of Bis(1-oxo-1-lambda 4,2,4-lambda
 4,3,5-trithiadiazole)silver Hexafluoroarsenate(V); an Unusual Mode of
 Co-ordination
;
_journal_name_full
;
Journal of the Chemical Society. Chemical Communications (1972-)
;
_journal_page_first 790
_journal_page_last 791
_journal_volume 1982
_journal_year 1982
_chemical_formula_sum 'Ag As F6 N4 O2 S6'
_chemical_name_systematic 'Ag (S3 N2 O)2 As F6'
_space_group_IT_number 54
_symmetry_space_group_name_Hall '-P 2a 2ac'
_symmetry_space_group_name_H-M 'P c c a'
_cell_angle_alpha 90
_cell_angle_beta 90
_cell_angle_gamma 90
_cell_formula_units_Z 4
_cell_length_a 9.2029
_cell_length_b 10.217
_cell_length_c 14.8359
_cell_volume 1394.961
_citation_journal_id_ASTM JCCCAT
_cod_data_source_file silver1-2_23.cif
_cod_data_source_block Ag1As1F6N4O2S6
_cod_original_formula_sum 'Ag1 As1 F6 N4 O2 S6'
_cod_database_code 7109176

loop_
_symmetry_equiv_pos_as_xyz
x,y,z
-x+1/2,-y,z
x+1/2,-y,-z+1/2
-x,y,-z+1/2
-x,-y,-z
x-1/2,y,-z
-x-1/2,y,z-1/2
x,-y,z-1/2

loop_
_atom_site_label
_atom_site_type_symbol
_atom_site_fract_x
_atom_site_fract_y
_atom_site_fract_z
_atom_site_occupancy
_atom_site_U_iso_or_equiv
As1 As+5 0.5 0.7739 0.25 1 0.0
S1 S 0.5728 0.8391 0.6255 1 0.0
F2 F-1 0.4987 0.774 0.3628 1 0.0
S2 S 0.5986 0.6253 0.6417 1 0.0
Ag1 Ag+1 0.75 0 0.4132 1 0.0
N2 N+1 0.4509 0.5792 0.5903 1 0.0
F1 F-1 0.6315 0.8888 0.2535 1 0.0
N1 N+1 0.397 0.8196 0.6046 1 0.0
F3 F-1 0.6323 0.6647 0.2543 1 0.0
S3 S 0.3365 0.6868 0.5695 1 0.0
O1 O-2 0.6457 0.8716 0.5427 1 0.0
